data_4127458
loop_
_publ_author_name
'Nie, Wei'
'Gong, Jing'
'Chen, Zhihao'
'Liu, Jiazhen'
'Tian, Di'
'Song, Hao'
'Liu, Xiao-Yu'
'Qin, Yong'

_publ_section_title
;
 Enantioselective Total Synthesis of (-)-Arcutinine.
;
_journal_issue 24
_journal_name_full 'Journal of the American Chemical Society'
_journal_page_first 9712
_journal_page_last 9718
_journal_paper_doi 10.1021/jacs.9b04847
_journal_volume 141
_journal_year 2019
_chemical_absolute_configuration unk
_chemical_formula_moiety 'C26 H33 N O4 S'
_chemical_formula_sum 'C26 H33 N O4 S'
_chemical_formula_weight 455.59
_space_group_crystal_system orthorhombic
_space_group_IT_number 19
_space_group_name_Hall 'P 2ac 2ab'
_space_group_name_H-M_alt 'P 21 21 21'
_symmetry_space_group_name_Hall 'P 2ac 2ab'
_symmetry_space_group_name_H-M 'P 21 21 21'
_atom_sites_solution_hydrogens geom
_atom_sites_solution_primary direct
_audit_creation_date 2019-03-19
_audit_creation_method
;
Olex2 1.2
(compiled 2018.05.29 svn.r3508 for OlexSys, GUI svn.r5506)
;
_cell_angle_alpha 90
_cell_angle_beta 90
_cell_angle_gamma 90
_cell_formula_units_Z 4
_cell_length_a 10.4960(5)
_cell_length_b 13.6381(8)
_cell_length_c 15.8459(6)
_cell_measurement_reflns_used 1809
_cell_measurement_temperature 293(2)
_cell_measurement_theta_max 28.3290
_cell_measurement_theta_min 3.2100
_cell_volume 2268.27(19)
_computing_cell_refinement
;
CrysAlisPro, Agilent Technologies,
Version 1.171.37.35 (release 13-08-2014 CrysAlis171 .NET)
(compiled Aug 13 2014,18:06:01)
;
_computing_data_collection
;
CrysAlisPro, Agilent Technologies,
Version 1.171.37.35 (release 13-08-2014 CrysAlis171 .NET)
(compiled Aug 13 2014,18:06:01)
;
_computing_data_reduction
;
CrysAlisPro, Agilent Technologies,
Version 1.171.37.35 (release 13-08-2014 CrysAlis171 .NET)
(compiled Aug 13 2014,18:06:01)
;
_computing_molecular_graphics 'Olex2 (Dolomanov et al., 2009)'
_computing_publication_material 'Olex2 (Dolomanov et al., 2009)'
_computing_structure_refinement 'ShelXL (Sheldrick, 2015)'
_computing_structure_solution 'ShelXS (Sheldrick, 2008)'
_diffrn_ambient_temperature 293.15
_diffrn_detector 'CCD plate'
_diffrn_detector_area_resol_mean 16.0874
_diffrn_detector_type Eos
_diffrn_measured_fraction_theta_full 0.998
_diffrn_measured_fraction_theta_max 0.998
_diffrn_measurement_details
;
#__ type_ start__ end____ width___ exp.time_
  1 omega  -11.00   24.00   1.0000   20.0000
omega____ theta____ kappa____ phi______ frames
    -      -14.8106  -99.0000  -30.0000 35

#__ type_ start__ end____ width___ exp.time_
  2 omega   46.00   74.00   1.0000   20.0000
omega____ theta____ kappa____ phi______ frames
    -       16.9200   57.0000   30.0000 28

#__ type_ start__ end____ width___ exp.time_
  3 omega  -34.00   42.00   1.0000   20.0000
omega____ theta____ kappa____ phi______ frames
    -       16.9200  -19.0000 -150.0000 76
;
_diffrn_measurement_device 'four-circle diffractometer'
_diffrn_measurement_device_type 'Xcalibur, Eos'
_diffrn_measurement_method '\w scans'
_diffrn_orient_matrix_UB_11 0.0602147000
_diffrn_orient_matrix_UB_12 -0.0234877000
_diffrn_orient_matrix_UB_13 -0.0019668000
_diffrn_orient_matrix_UB_21 0.0284005000
_diffrn_orient_matrix_UB_22 0.0445352000
_diffrn_orient_matrix_UB_23 -0.0134247000
_diffrn_orient_matrix_UB_31 0.0116964000
_diffrn_orient_matrix_UB_32 0.0129413000
_diffrn_orient_matrix_UB_33 0.0426651000
_diffrn_radiation_monochromator graphite
_diffrn_radiation_probe x-ray
_diffrn_radiation_type MoK\a
_diffrn_radiation_wavelength 0.71073
_diffrn_reflns_av_R_equivalents 0.0230
_diffrn_reflns_av_unetI/netI 0.0598
_diffrn_reflns_Laue_measured_fraction_full 0.998
_diffrn_reflns_Laue_measured_fraction_max 0.998
_diffrn_reflns_limit_h_max 8
_diffrn_reflns_limit_h_min -13
_diffrn_reflns_limit_k_max 11
_diffrn_reflns_limit_k_min -17
_diffrn_reflns_limit_l_max 18
_diffrn_reflns_limit_l_min -19
_diffrn_reflns_number 6708
_diffrn_reflns_point_group_measured_fraction_full 0.921
_diffrn_reflns_point_group_measured_fraction_max 0.910
_diffrn_reflns_theta_full 25.242
_diffrn_reflns_theta_max 26.371
_diffrn_reflns_theta_min 2.973
_diffrn_source 'Enhance (Mo) X-ray Source'
_exptl_absorpt_coefficient_mu 0.177
_exptl_absorpt_correction_T_max 1.00000
_exptl_absorpt_correction_T_min 0.98157
_exptl_absorpt_correction_type multi-scan
_exptl_absorpt_process_details
;
CrysAlisPro, Agilent Technologies,
Version 1.171.37.35 (release 13-08-2014 CrysAlis171 .NET)
(compiled Aug 13 2014,18:06:01)
Empirical absorption correction using spherical harmonics,
 implemented in SCALE3 ABSPACK scaling algorithm.
;
_exptl_crystal_density_diffrn 1.334
_exptl_crystal_density_method 'not measured'
_exptl_crystal_description
;
;
_exptl_crystal_F_000 976
_exptl_crystal_size_max 0.35
_exptl_crystal_size_mid 0.3
_exptl_crystal_size_min 0.25
_refine_diff_density_max 0.157
_refine_diff_density_min -0.287
_refine_diff_density_rms 0.048
_refine_ls_abs_structure_details
;
 Flack x determined using 880 quotients [(I+)-(I-)]/[(I+)+(I-)]
 (Parsons, Flack and Wagner, Acta Cryst. B69 (2013) 249-259).
;
_refine_ls_abs_structure_Flack -0.05(5)
_refine_ls_extinction_method none
_refine_ls_goodness_of_fit_ref 0.990
_refine_ls_hydrogen_treatment constr
_refine_ls_matrix_type full
_refine_ls_number_parameters 292
_refine_ls_number_reflns 4215
_refine_ls_number_restraints 0
_refine_ls_restrained_S_all 0.990
_refine_ls_R_factor_all 0.0740
_refine_ls_R_factor_gt 0.0467
_refine_ls_shift/su_max 0.000
_refine_ls_shift/su_mean 0.000
_refine_ls_structure_factor_coef Fsqd
_refine_ls_weighting_details 'w=1/[\s^2^(Fo^2^)+(0.0386P)^2^] where P=(Fo^2^+2Fc^2^)/3'
_refine_ls_weighting_scheme calc
_refine_ls_wR_factor_gt 0.0835
_refine_ls_wR_factor_ref 0.0927
_reflns_Friedel_coverage 0.609
_reflns_Friedel_fraction_full 0.820
_reflns_Friedel_fraction_max 0.796
_reflns_number_gt 3008
_reflns_number_total 4215
_reflns_threshold_expression 'I > 2\s(I)'
_cod_data_source_file ja9b04847_si_005.cif
_cod_data_source_block 190318_s2_nw_2
_cod_original_cell_volume 2268.26(19)
_cod_database_code 4127458
_shelx_shelxl_version_number 2014/7
_chemical_oxdiff_formula c12h12n2o3
_shelx_space_group_comment
;
The symmetry employed for this shelxl refinement is uniquely defined
by the following loop, which should always be used as a source of
symmetry information in preference to the above space-group names.
They are only intended as comments.
;
_shelx_estimated_absorpt_t_max 0.957
_shelx_estimated_absorpt_t_min 0.941
_reflns_odcompleteness_completeness 99.70
_reflns_odcompleteness_iscentric 1
_reflns_odcompleteness_theta 26.32
_olex2_refinement_description
;
1. Fixed Uiso
 At 1.2 times of:
  All C(H) groups, All C(H,H) groups
 At 1.5 times of:
  All C(H,H,H) groups, All O(H) groups
2.a Ternary CH refined with riding coordinates:
 C7(H7), C8(H8), C10(H10), C12(H12)
2.b Secondary CH2 refined with riding coordinates:
 C2(H2A,H2B), C3(H3A,H3B), C4(H4A,H4B), C6(H6A,H6B), C9(H9A,H9B), C11(H11A,
 H11B), C14(H14A,H14B), C15(H15A,H15B), C18(H18A,H18B)
2.c Aromatic/amide H refined with riding coordinates:
 C21(H21), C22(H22), C24(H24), C25(H25)
2.d Idealised Me refined as rotating group:
 C19(H19A,H19B,H19C), C26(H26A,H26B,H26C)
2.e Idealised tetrahedral OH refined as rotating group:
 O1(H1)
;
_olex2_submission_special_instructions 'No special instructions were received'

loop_
_space_group_symop_operation_xyz
'x, y, z'
'-x+1/2, -y, z+1/2'
'x+1/2, -y+1/2, -z'
'-x, y+1/2, -z+1/2'

loop_
_atom_site_label
_atom_site_type_symbol
_atom_site_fract_x
_atom_site_fract_y
_atom_site_fract_z
_atom_site_U_iso_or_equiv
_atom_site_adp_type
_atom_site_occupancy
_atom_site_site_symmetry_order
_atom_site_calc_flag
_atom_site_refinement_flags_posn
S1 S 0.12900(9) 0.65661(8) 0.50684(5) 0.0484(3) Uani 1 1 d .
O1 O 0.1860(3) 0.59884(18) 0.11846(13) 0.0481(7) Uani 1 1 d .
H1 H 0.1943 0.5540 0.0844 0.072 Uiso 1 1 calc GR
O2 O 0.6301(3) 0.6398(2) 0.2291(2) 0.0764(9) Uani 1 1 d .
O3 O 0.2463(2) 0.6136(2) 0.53472(14) 0.0574(8) Uani 1 1 d .
O4 O 0.0801(3) 0.7420(2) 0.54741(16) 0.0679(9) Uani 1 1 d .
N1 N 0.1485(3) 0.68441(19) 0.40765(15) 0.0369(7) Uani 1 1 d .
C1 C 0.1960(3) 0.5605(2) 0.20316(18) 0.0332(8) Uani 1 1 d .
C2 C 0.0999(3) 0.4773(2) 0.2122(2) 0.0410(9) Uani 1 1 d .
H2A H 0.1159 0.4427 0.2646 0.049 Uiso 1 1 calc R
H2B H 0.1114 0.4313 0.1661 0.049 Uiso 1 1 calc R
C3 C -0.0374(3) 0.5142(3) 0.2118(2) 0.0457(10) Uani 1 1 d .
H3A H -0.0549 0.5482 0.1593 0.055 Uiso 1 1 calc R
H3B H -0.0956 0.4592 0.2163 0.055 Uiso 1 1 calc R
C4 C -0.0563(3) 0.5829(2) 0.2853(2) 0.0416(9) Uani 1 1 d .
H4A H -0.0359 0.5488 0.3373 0.050 Uiso 1 1 calc R
H4B H -0.1451 0.6024 0.2879 0.050 Uiso 1 1 calc R
C5 C 0.0272(3) 0.6744(2) 0.2779(2) 0.0336(8) Uani 1 1 d .
C6 C 0.0352(3) 0.7280(2) 0.3637(2) 0.0425(9) Uani 1 1 d .
H6A H 0.0468 0.7979 0.3554 0.051 Uiso 1 1 calc R
H6B H -0.0417 0.7175 0.3963 0.051 Uiso 1 1 calc R
C7 C 0.2148(3) 0.6142(2) 0.35056(18) 0.0300(8) Uani 1 1 d .
H7 H 0.1819 0.5482 0.3617 0.036 Uiso 1 1 calc R
C8 C 0.3623(3) 0.6112(2) 0.35631(19) 0.0336(8) Uani 1 1 d .
H8 H 0.3931 0.6700 0.3854 0.040 Uiso 1 1 calc R
C9 C 0.4140(4) 0.5188(3) 0.4012(2) 0.0480(10) Uani 1 1 d .
H9A H 0.4827 0.5371 0.4390 0.058 Uiso 1 1 calc R
H9B H 0.3468 0.4891 0.4345 0.058 Uiso 1 1 calc R
C10 C 0.4629(4) 0.4450(3) 0.3363(2) 0.0473(10) Uani 1 1 d .
H10 H 0.4817 0.3822 0.3638 0.057 Uiso 1 1 calc R
C11 C 0.3616(4) 0.4310(2) 0.2688(2) 0.0482(9) Uani 1 1 d .
H11A H 0.2827 0.4102 0.2951 0.058 Uiso 1 1 calc R
H11B H 0.3884 0.3799 0.2301 0.058 Uiso 1 1 calc R
C12 C 0.3385(3) 0.5274(2) 0.2191(2) 0.0341(8) Uani 1 1 d .
H12 H 0.3781 0.5190 0.1636 0.041 Uiso 1 1 calc R
C13 C 0.1684(3) 0.6466(2) 0.26257(18) 0.0284(7) Uani 1 1 d .
C14 C 0.2456(3) 0.7368(2) 0.2359(2) 0.0406(9) Uani 1 1 d .
H14A H 0.2397 0.7869 0.2792 0.049 Uiso 1 1 calc R
H14B H 0.2108 0.7635 0.1841 0.049 Uiso 1 1 calc R
C15 C 0.3857(3) 0.7090(3) 0.2223(2) 0.0474(9) Uani 1 1 d .
H15A H 0.4037 0.7046 0.1624 0.057 Uiso 1 1 calc R
H15B H 0.4405 0.7589 0.2464 0.057 Uiso 1 1 calc R
C16 C 0.4113(3) 0.6109(2) 0.2642(2) 0.0359(8) Uani 1 1 d .
C17 C 0.5520(4) 0.5861(3) 0.2607(2) 0.0493(10) Uani 1 1 d .
C18 C 0.5833(4) 0.4868(3) 0.2967(3) 0.0601(12) Uani 1 1 d .
H18A H 0.6497 0.4928 0.3389 0.072 Uiso 1 1 calc R
H18B H 0.6136 0.4437 0.2523 0.072 Uiso 1 1 calc R
C19 C -0.0299(4) 0.7414(3) 0.2103(2) 0.0492(10) Uani 1 1 d .
H19A H 0.0144 0.8029 0.2103 0.074 Uiso 1 1 calc GR
H19B H -0.1184 0.7523 0.2223 0.074 Uiso 1 1 calc GR
H19C H -0.0215 0.7109 0.1560 0.074 Uiso 1 1 calc GR
C20 C 0.0107(4) 0.5651(3) 0.5120(2) 0.0485(10) Uani 1 1 d .
C21 C 0.0434(4) 0.4679(3) 0.4978(2) 0.0562(10) Uani 1 1 d .
H21 H 0.1280 0.4506 0.4886 0.067 Uiso 1 1 calc R
C22 C -0.0506(5) 0.3971(3) 0.4974(2) 0.0649(12) Uani 1 1 d .
H22 H -0.0287 0.3320 0.4877 0.078 Uiso 1 1 calc R
C23 C -0.1774(5) 0.4216(4) 0.5113(2) 0.0692(13) Uani 1 1 d .
C24 C -0.2069(4) 0.5183(4) 0.5256(3) 0.0745(14) Uani 1 1 d .
H24 H -0.2915 0.5355 0.5349 0.089 Uiso 1 1 calc R
C25 C -0.1157(4) 0.5904(4) 0.5264(2) 0.0612(12) Uani 1 1 d .
H25 H -0.1381 0.6553 0.5366 0.073 Uiso 1 1 calc R
C26 C -0.2782(5) 0.3423(4) 0.5126(3) 0.1028(18) Uani 1 1 d .
H26A H -0.2626 0.2967 0.4676 0.154 Uiso 1 1 calc GR
H26B H -0.3608 0.3714 0.5054 0.154 Uiso 1 1 calc GR
H26C H -0.2753 0.3084 0.5657 0.154 Uiso 1 1 calc GR

loop_
_atom_site_aniso_label
_atom_site_aniso_U_11
_atom_site_aniso_U_22
_atom_site_aniso_U_33
_atom_site_aniso_U_23
_atom_site_aniso_U_13
_atom_site_aniso_U_12
S1 0.0460(5) 0.0647(6) 0.0345(4) -0.0105(5) 0.0003(5) 0.0070(5)
O1 0.0557(16) 0.0582(16) 0.0305(11) 0.0002(12) -0.0040(12) 0.0018(15)
O2 0.0328(14) 0.093(2) 0.103(2) 0.0153(19) 0.0135(17) -0.0088(18)
O3 0.0466(16) 0.087(2) 0.0392(13) -0.0013(14) -0.0076(12) 0.0082(16)
O4 0.067(2) 0.081(2) 0.0559(15) -0.0329(16) 0.0061(15) 0.0108(17)
N1 0.0349(16) 0.0382(16) 0.0376(14) -0.0089(13) -0.0017(13) 0.0091(14)
C1 0.0329(19) 0.0357(19) 0.0311(16) -0.0003(16) -0.0010(15) -0.0035(16)
C2 0.037(2) 0.0315(19) 0.054(2) -0.0083(17) -0.0066(18) -0.0040(18)
C3 0.040(2) 0.038(2) 0.059(2) -0.0019(19) -0.010(2) -0.0079(19)
C4 0.0244(18) 0.043(2) 0.057(2) 0.0019(19) -0.0039(18) 0.0038(17)
C5 0.0312(18) 0.0292(18) 0.0404(17) -0.0027(16) -0.0028(16) 0.0044(16)
C6 0.041(2) 0.038(2) 0.049(2) -0.0040(18) -0.0033(18) 0.0129(19)
C7 0.0316(18) 0.0257(17) 0.0328(16) -0.0039(14) -0.0004(15) 0.0021(16)
C8 0.0280(17) 0.0326(18) 0.0402(17) -0.0075(15) -0.0049(16) 0.0014(16)
C9 0.038(2) 0.059(2) 0.047(2) 0.0013(19) -0.0060(18) 0.013(2)
C10 0.039(2) 0.039(2) 0.064(2) 0.005(2) -0.002(2) 0.0138(19)
C11 0.044(2) 0.0355(19) 0.065(2) -0.0061(19) -0.004(2) 0.0087(18)
C12 0.0288(19) 0.0388(19) 0.0346(17) -0.0083(17) 0.0048(15) 0.0000(16)
C13 0.0304(18) 0.0225(16) 0.0322(15) 0.0014(15) -0.0021(14) -0.0010(15)
C14 0.048(2) 0.0280(18) 0.0453(19) 0.0054(16) -0.0069(18) -0.0018(18)
C15 0.037(2) 0.042(2) 0.064(2) 0.008(2) -0.001(2) -0.0118(18)
C16 0.0280(18) 0.0330(18) 0.0468(18) -0.0011(16) 0.0019(16) -0.0043(15)
C17 0.031(2) 0.058(3) 0.058(2) -0.004(2) 0.005(2) -0.003(2)
C18 0.032(2) 0.065(3) 0.083(3) -0.005(2) 0.001(2) 0.016(2)
C19 0.047(2) 0.040(2) 0.061(2) 0.003(2) -0.014(2) 0.0101(19)
C20 0.049(2) 0.066(3) 0.0313(18) -0.001(2) 0.0022(19) 0.009(2)
C21 0.056(2) 0.078(3) 0.0347(19) 0.007(2) 0.001(2) 0.004(2)
C22 0.081(3) 0.071(3) 0.043(2) 0.008(2) 0.009(3) -0.008(3)
C23 0.070(3) 0.098(4) 0.040(2) -0.003(3) 0.012(2) -0.027(3)
C24 0.053(3) 0.115(4) 0.056(3) -0.005(3) 0.017(2) -0.010(3)
C25 0.049(3) 0.085(3) 0.049(2) -0.008(2) 0.012(2) 0.003(3)
C26 0.093(4) 0.125(5) 0.091(3) -0.003(4) 0.022(3) -0.047(4)

loop_
_atom_type_symbol
_atom_type_description
_atom_type_scat_dispersion_real
_atom_type_scat_dispersion_imag
_atom_type_scat_source
C C 0.0033 0.0016 'International Tables Vol C Tables 4.2.6.8 and 6.1.1.4'
H H 0.0000 0.0000 'International Tables Vol C Tables 4.2.6.8 and 6.1.1.4'
N N 0.0061 0.0033 'International Tables Vol C Tables 4.2.6.8 and 6.1.1.4'
O O 0.0106 0.0060 'International Tables Vol C Tables 4.2.6.8 and 6.1.1.4'
S S 0.1246 0.1234 'International Tables Vol C Tables 4.2.6.8 and 6.1.1.4'

loop_
_geom_angle_atom_site_label_1
_geom_angle_atom_site_label_2
_geom_angle_atom_site_label_3
_geom_angle
O3 S1 N1 106.54(15)
O3 S1 C20 107.52(18)
O4 S1 O3 120.28(16)
O4 S1 N1 106.86(16)
O4 S1 C20 107.70(18)
N1 S1 C20 107.32(15)
C1 O1 H1 109.5
C6 N1 S1 116.1(2)
C7 N1 S1 119.6(2)
C7 N1 C6 110.0(2)
O1 C1 C2 108.0(3)
O1 C1 C12 108.7(3)
O1 C1 C13 106.2(2)
C2 C1 C12 113.5(3)
C2 C1 C13 112.8(3)
C13 C1 C12 107.4(3)
C1 C2 H2A 109.1
C1 C2 H2B 109.1
C1 C2 C3 112.3(3)
H2A C2 H2B 107.9
C3 C2 H2A 109.1
C3 C2 H2B 109.1
C2 C3 H3A 109.9
C2 C3 H3B 109.9
H3A C3 H3B 108.3
C4 C3 C2 109.0(3)
C4 C3 H3A 109.9
C4 C3 H3B 109.9
C3 C4 H4A 109.3
C3 C4 H4B 109.3
C3 C4 C5 111.8(3)
H4A C4 H4B 107.9
C5 C4 H4A 109.3
C5 C4 H4B 109.3
C4 C5 C6 110.5(3)
C4 C5 C13 111.2(3)
C6 C5 C13 101.6(3)
C19 C5 C4 108.5(3)
C19 C5 C6 110.7(3)
C19 C5 C13 114.3(3)
N1 C6 C5 105.3(2)
N1 C6 H6A 110.7
N1 C6 H6B 110.7
C5 C6 H6A 110.7
C5 C6 H6B 110.7
H6A C6 H6B 108.8
N1 C7 H7 108.4
N1 C7 C8 116.6(3)
N1 C7 C13 102.6(2)
C8 C7 H7 108.4
C13 C7 H7 108.4
C13 C7 C8 112.1(2)
C7 C8 H8 109.6
C9 C8 C7 113.5(3)
C9 C8 H8 109.6
C9 C8 C16 108.4(3)
C16 C8 C7 106.1(2)
C16 C8 H8 109.6
C8 C9 H9A 109.6
C8 C9 H9B 109.6
H9A C9 H9B 108.1
C10 C9 C8 110.2(3)
C10 C9 H9A 109.6
C10 C9 H9B 109.6
C9 C10 H10 110.1
C11 C10 C9 108.7(3)
C11 C10 H10 110.1
C11 C10 C18 109.8(3)
C18 C10 C9 108.0(3)
C18 C10 H10 110.1
C10 C11 H11A 109.4
C10 C11 H11B 109.4
C10 C11 C12 111.1(3)
H11A C11 H11B 108.0
C12 C11 H11A 109.4
C12 C11 H11B 109.4
C1 C12 H12 106.9
C11 C12 C1 118.1(3)
C11 C12 H12 106.9
C16 C12 C1 109.3(2)
C16 C12 C11 108.2(3)
C16 C12 H12 106.9
C1 C13 C5 117.6(3)
C1 C13 C7 106.0(2)
C7 C13 C5 103.3(2)
C14 C13 C1 110.3(3)
C14 C13 C5 110.7(3)
C14 C13 C7 108.3(3)
C13 C14 H14A 109.6
C13 C14 H14B 109.6
C13 C14 C15 110.3(3)
H14A C14 H14B 108.1
C15 C14 H14A 109.6
C15 C14 H14B 109.6
C14 C15 H15A 109.9
C14 C15 H15B 109.9
H15A C15 H15B 108.3
C16 C15 C14 109.1(3)
C16 C15 H15A 109.9
C16 C15 H15B 109.9
C12 C16 C8 105.8(3)
C15 C16 C8 110.6(3)
C15 C16 C12 111.1(3)
C17 C16 C8 111.0(3)
C17 C16 C12 107.5(3)
C17 C16 C15 110.7(3)
O2 C17 C16 122.7(4)
O2 C17 C18 123.7(4)
C18 C17 C16 113.6(3)
C10 C18 H18A 110.1
C10 C18 H18B 110.1
C17 C18 C10 108.2(3)
C17 C18 H18A 110.1
C17 C18 H18B 110.1
H18A C18 H18B 108.4
C5 C19 H19A 109.5
C5 C19 H19B 109.5
C5 C19 H19C 109.5
H19A C19 H19B 109.5
H19A C19 H19C 109.5
H19B C19 H19C 109.5
C21 C20 S1 119.6(3)
C21 C20 C25 120.0(4)
C25 C20 S1 120.3(3)
C20 C21 H21 120.3
C22 C21 C20 119.4(4)
C22 C21 H21 120.3
C21 C22 H22 119.5
C21 C22 C23 121.1(4)
C23 C22 H22 119.5
C22 C23 C26 120.0(5)
C24 C23 C22 118.2(4)
C24 C23 C26 121.8(5)
C23 C24 H24 118.9
C25 C24 C23 122.2(5)
C25 C24 H24 118.9
C20 C25 H25 120.4
C24 C25 C20 119.1(4)
C24 C25 H25 120.4
C23 C26 H26A 109.5
C23 C26 H26B 109.5
C23 C26 H26C 109.5
H26A C26 H26B 109.5
H26A C26 H26C 109.5
H26B C26 H26C 109.5

loop_
_geom_bond_atom_site_label_1
_geom_bond_atom_site_label_2
_geom_bond_distance
S1 O3 1.434(3)
S1 O4 1.425(3)
S1 N1 1.630(3)
S1 C20 1.763(4)
O1 H1 0.8200
O1 C1 1.444(4)
O2 C17 1.208(4)
N1 C6 1.501(4)
N1 C7 1.490(4)
C1 C2 1.525(4)
C1 C12 1.583(4)
C1 C13 1.533(4)
C2 H2A 0.9700
C2 H2B 0.9700
C2 C3 1.526(5)
C3 H3A 0.9700
C3 H3B 0.9700
C3 C4 1.509(5)
C4 H4A 0.9700
C4 H4B 0.9700
C4 C5 1.529(4)
C5 C6 1.546(4)
C5 C13 1.550(4)
C5 C19 1.529(4)
C6 H6A 0.9700
C6 H6B 0.9700
C7 H7 0.9800
C7 C8 1.551(5)
C7 C13 1.542(4)
C8 H8 0.9800
C8 C9 1.545(5)
C8 C16 1.548(4)
C9 H9A 0.9700
C9 H9B 0.9700
C9 C10 1.528(5)
C10 H10 0.9800
C10 C11 1.520(5)
C10 C18 1.522(5)
C11 H11A 0.9700
C11 H11B 0.9700
C11 C12 1.551(4)
C12 H12 0.9800
C12 C16 1.547(4)
C13 C14 1.532(4)
C14 H14A 0.9700
C14 H14B 0.9700
C14 C15 1.533(5)
C15 H15A 0.9700
C15 H15B 0.9700
C15 C16 1.517(5)
C16 C17 1.516(5)
C17 C18 1.505(5)
C18 H18A 0.9700
C18 H18B 0.9700
C19 H19A 0.9600
C19 H19B 0.9600
C19 H19C 0.9600
C20 C21 1.388(5)
C20 C25 1.389(5)
C21 H21 0.9300
C21 C22 1.380(5)
C22 H22 0.9300
C22 C23 1.391(6)
C23 C24 1.374(6)
C23 C26 1.513(6)
C24 H24 0.9300
C24 C25 1.372(6)
C25 H25 0.9300
C26 H26A 0.9600
C26 H26B 0.9600
C26 H26C 0.9600

loop_
_geom_torsion_atom_site_label_1
_geom_torsion_atom_site_label_2
_geom_torsion_atom_site_label_3
_geom_torsion_atom_site_label_4
_geom_torsion
S1 N1 C6 C5 -135.2(2)
S1 N1 C7 C8 -78.2(3)
S1 N1 C7 C13 159.0(2)
S1 C20 C21 C22 -176.6(3)
S1 C20 C25 C24 176.5(3)
O1 C1 C2 C3 -69.5(4)
O1 C1 C12 C11 -139.9(3)
O1 C1 C12 C16 95.9(3)
O1 C1 C13 C5 80.4(3)
O1 C1 C13 C7 -164.7(3)
O1 C1 C13 C14 -47.8(3)
O2 C17 C18 C10 175.9(4)
O3 S1 N1 C6 178.1(2)
O3 S1 N1 C7 42.1(3)
O3 S1 C20 C21 -32.1(3)
O3 S1 C20 C25 150.8(3)
O4 S1 N1 C6 -52.2(3)
O4 S1 N1 C7 171.9(2)
O4 S1 C20 C21 -163.1(3)
O4 S1 C20 C25 19.8(3)
N1 S1 C20 C21 82.2(3)
N1 S1 C20 C25 -94.9(3)
N1 C7 C8 C9 106.3(3)
N1 C7 C8 C16 -134.8(3)
N1 C7 C13 C1 -162.3(3)
N1 C7 C13 C5 -37.9(3)
N1 C7 C13 C14 79.5(3)
C1 C2 C3 C4 -60.8(4)
C1 C12 C16 C8 73.8(3)
C1 C12 C16 C15 -46.3(3)
C1 C12 C16 C17 -167.6(3)
C1 C13 C14 C15 -49.0(4)
C2 C1 C12 C11 -19.7(4)
C2 C1 C12 C16 -144.0(3)
C2 C1 C13 C5 -37.7(4)
C2 C1 C13 C7 77.2(3)
C2 C1 C13 C14 -165.9(3)
C2 C3 C4 C5 63.4(4)
C3 C4 C5 C6 -164.0(3)
C3 C4 C5 C13 -52.0(4)
C3 C4 C5 C19 74.5(3)
C4 C5 C6 N1 90.2(3)
C4 C5 C13 C1 39.5(4)
C4 C5 C13 C7 -76.9(3)
C4 C5 C13 C14 167.5(3)
C5 C13 C14 C15 179.1(3)
C6 N1 C7 C8 143.5(3)
C6 N1 C7 C13 20.6(3)
C6 C5 C13 C1 157.0(3)
C6 C5 C13 C7 40.7(3)
C6 C5 C13 C14 -75.0(3)
C7 N1 C6 C5 4.7(4)
C7 C8 C9 C10 101.8(3)
C7 C8 C16 C12 -51.5(3)
C7 C8 C16 C15 68.9(3)
C7 C8 C16 C17 -167.8(3)
C7 C13 C14 C15 66.5(3)
C8 C7 C13 C1 71.9(3)
C8 C7 C13 C5 -163.7(3)
C8 C7 C13 C14 -46.3(3)
C8 C9 C10 C11 -49.4(4)
C8 C9 C10 C18 69.6(4)
C8 C16 C17 O2 -122.5(4)
C8 C16 C17 C18 60.2(4)
C9 C8 C16 C12 70.8(3)
C9 C8 C16 C15 -168.8(3)
C9 C8 C16 C17 -45.5(4)
C9 C10 C11 C12 64.2(4)
C9 C10 C18 C17 -55.8(4)
C10 C11 C12 C1 -133.7(3)
C10 C11 C12 C16 -8.9(4)
C11 C10 C18 C17 62.6(4)
C11 C12 C16 C8 -56.1(3)
C11 C12 C16 C15 -176.1(3)
C11 C12 C16 C17 62.6(3)
C12 C1 C2 C3 170.0(3)
C12 C1 C13 C5 -163.4(3)
C12 C1 C13 C7 -48.6(3)
C12 C1 C13 C14 68.4(3)
C12 C16 C17 O2 122.3(4)
C12 C16 C17 C18 -55.1(4)
C13 C1 C2 C3 47.6(4)
C13 C1 C12 C11 105.6(3)
C13 C1 C12 C16 -18.6(3)
C13 C5 C6 N1 -27.9(3)
C13 C7 C8 C9 -136.0(3)
C13 C7 C8 C16 -17.1(4)
C13 C14 C15 C16 -17.0(4)
C14 C15 C16 C8 -50.1(4)
C14 C15 C16 C12 67.0(4)
C14 C15 C16 C17 -173.6(3)
C15 C16 C17 O2 0.8(5)
C15 C16 C17 C18 -176.6(3)
C16 C8 C9 C10 -15.8(4)
C16 C17 C18 C10 -6.8(4)
C18 C10 C11 C12 -53.8(4)
C19 C5 C6 N1 -149.6(3)
C19 C5 C13 C1 -83.7(3)
C19 C5 C13 C7 160.0(3)
C19 C5 C13 C14 44.3(4)
C20 S1 N1 C6 63.1(3)
C20 S1 N1 C7 -72.8(3)
C20 C21 C22 C23 -0.2(6)
C21 C20 C25 C24 -0.7(6)
C21 C22 C23 C24 -0.1(7)
C21 C22 C23 C26 -178.6(4)
C22 C23 C24 C25 0.0(7)
C23 C24 C25 C20 0.4(6)
C25 C20 C21 C22 0.6(6)
C26 C23 C24 C25 178.5(4)
